data_2242652
loop_
_publ_author_name
'Al-Azemi, Talal F.'
'Vinodh, Mickey'
'Mohamod, Abdirahman A.'
'Alipour, Fatemeh H.'

_publ_section_title
;
 Encapsulated dichloroethane-mediated interlocked supramolecular polymeric
 assembly of A1/A2-dihydroxy-octyloxy pillar[5]arene 1,2-dichloroethane
 monosolvate
;
_journal_coeditor_code DX2009
_journal_issue 10
_journal_name_full 'Acta Crystallographica Section E'
_journal_page_first 1471
_journal_page_last 1474
_journal_paper_doi 10.1107/S2056989018013415
_journal_volume 74
_journal_year 2018
_chemical_formula_iupac 'C99 H158 O10 , C2 H4 Cl2'
_chemical_formula_moiety 'C99 H158 O10 , C2 H4 Cl2'
_chemical_formula_sum 'C101 H162 Cl2 O10'
_chemical_formula_weight 1607.20
_chemical_name_systematic
;
1-(1,4-Dihydroxy)-2,3,4,5-(1,4-dioctyloxy)pillar[5]arene 1,2-dichloroethane
 solvent
;
_space_group_crystal_system monoclinic
_space_group_IT_number 15
_space_group_name_Hall '-C 2yc'
_space_group_name_H-M_alt 'C 1 2/c 1'
_symmetry_space_group_name_Hall '-C 2yc'
_symmetry_space_group_name_H-M 'C 1 2/c 1'
_atom_sites_solution_hydrogens mixed
_audit_creation_method SHELXL-2017/1
_cell_angle_alpha 90
_cell_angle_beta 91.275(6)
_cell_angle_gamma 90
_cell_formula_units_Z 4
_cell_length_a 31.4629(12)
_cell_length_b 20.2692(7)
_cell_length_c 15.3703(11)
_cell_measurement_reflns_used 11636
_cell_measurement_temperature 150(2)
_cell_measurement_theta_max 26.34
_cell_measurement_theta_min 3.09
_cell_volume 9799.6(9)
_computing_cell_refinement
;
<i>CrystalClear-SM Expert</i> (Rigaku, 2009)
;
_computing_data_collection
;
<i>CrystalClear-SM Expert</i> (Rigaku, 2009)
;
_computing_data_reduction
;
CrystalStructure (Rigaku, 2010)
;
_computing_molecular_graphics
;
Mercury  (Macrae <i>et al.</i>,  2006)
;
_computing_structure_refinement
;
<i>SHELXL2017/1</i> (Sheldrick, 2015),
<i>ShelXle</i>  (H\"ubschle <i>et al.</i>, 2011)
;
_computing_structure_solution
;
<i>Il Milione</i> (Burla <i>et al.</i>,  2007)
;
_diffrn_ambient_temperature 150(2)
_diffrn_detector_area_resol_mean 10.000
_diffrn_measured_fraction_theta_full 0.998
_diffrn_measured_fraction_theta_max 0.997
_diffrn_measurement_device_type 'Rigaku R-AXIS RAPID'
_diffrn_measurement_method \w
_diffrn_radiation_type 'Mo K\a'
_diffrn_radiation_wavelength 0.71075
_diffrn_reflns_av_R_equivalents 0.0320
_diffrn_reflns_av_unetI/netI 0.0272
_diffrn_reflns_limit_h_max 39
_diffrn_reflns_limit_h_min -37
_diffrn_reflns_limit_k_max 24
_diffrn_reflns_limit_k_min -25
_diffrn_reflns_limit_l_max 19
_diffrn_reflns_limit_l_min -19
_diffrn_reflns_number 42520
_diffrn_reflns_theta_full 25.242
_diffrn_reflns_theta_max 26.337
_diffrn_reflns_theta_min 3.084
_exptl_absorpt_coefficient_mu 0.120
_exptl_absorpt_correction_T_max 0.989
_exptl_absorpt_correction_T_min 0.774
_exptl_absorpt_correction_type multi-scan
_exptl_absorpt_process_details
;
(ABSCOR; Higashi, 1995)
;
_exptl_crystal_colour Colorless
_exptl_crystal_density_diffrn 1.089
_exptl_crystal_description Block
_exptl_crystal_F_000 3528
_exptl_crystal_size_max 0.210
_exptl_crystal_size_mid 0.130
_exptl_crystal_size_min 0.090
_refine_diff_density_max 0.387
_refine_diff_density_min -0.434
_refine_ls_extinction_method none
_refine_ls_goodness_of_fit_ref 1.083
_refine_ls_hydrogen_treatment mixed
_refine_ls_matrix_type full
_refine_ls_number_parameters 528
_refine_ls_number_reflns 9959
_refine_ls_number_restraints 24
_refine_ls_restrained_S_all 1.115
_refine_ls_R_factor_all 0.0698
_refine_ls_R_factor_gt 0.0485
_refine_ls_shift/su_max 0.001
_refine_ls_shift/su_mean 0.000
_refine_ls_structure_factor_coef Fsqd
_refine_ls_weighting_details 'w=1/[\s^2^(Fo^2^)+(0.0640P)^2^+2.8339P] where P=(Fo^2^+2Fc^2^)/3'
_refine_ls_weighting_scheme calc
_refine_ls_wR_factor_gt 0.1260
_refine_ls_wR_factor_ref 0.1366
_reflns_number_gt 7023
_reflns_number_total 9959
_reflns_threshold_expression 'I > 2\s(I)'
_cod_data_source_file dx2009sup1.cif
_cod_data_source_block I
_cod_original_cell_volume 9799.7(9)
_cod_database_code 2242652
_shelx_space_group_comment
;
The symmetry employed for this shelxl refinement is uniquely defined
by the following loop, which should always be used as a source of
symmetry information in preference to the above space-group names.
They are only intended as comments.
;
_shelx_estimated_absorpt_t_min 0.975
_shelx_estimated_absorpt_t_max 0.989

loop_
_space_group_symop_operation_xyz
'x, y, z'
'-x, y, -z+1/2'
'x+1/2, y+1/2, z'
'-x+1/2, y+1/2, -z+1/2'
'-x, -y, -z'
'x, -y, z-1/2'
'-x+1/2, -y+1/2, -z'
'x+1/2, -y+1/2, z-1/2'

loop_
_atom_site_type_symbol
_atom_site_label
_atom_site_fract_x
_atom_site_fract_y
_atom_site_fract_z
_atom_site_U_iso_or_equiv
_atom_site_adp_type
_atom_site_calc_flag
_atom_site_occupancy
_atom_site_disorder_assembly
_atom_site_disorder_group
O O1 0.52608(3) 0.62986(5) 0.52918(7) 0.0395(3) Uani d 1 . .
Cl Cl1 0.55186(2) 0.76990(4) 0.16233(5) 0.0952(2) Uani d 1 . .
C C51A 0.5073(3) 0.7445(4) 0.2239(6) 0.125(2) Uani d 0.464(7) A 1
H H51A 0.484105 0.759512 0.184099 0.150 Uiso calc 0.464(7) A 1
H H51B 0.508787 0.696374 0.213850 0.150 Uiso calc 0.464(7) A 1
C C51B 0.51449(18) 0.7915(3) 0.2421(5) 0.123(2) Uani d 0.536(7) A 2
H H51C 0.527534 0.769901 0.293884 0.148 Uiso calc 0.536(7) A 2
H H51D 0.521354 0.838850 0.249897 0.148 Uiso calc 0.536(7) A 2
O O2 0.64483(3) 0.77669(5) 0.35101(7) 0.0433(3) Uani d 1 . .
O O3 0.51552(3) 0.87675(5) 0.51444(7) 0.0392(3) Uani d 1 . .
O O4 0.58340(3) 0.98033(5) 0.21357(7) 0.0407(3) Uani d 1 . .
O O5 0.47324(4) 0.55783(7) 0.42002(8) 0.0535(3) Uani d 1 . .
H H5 0.4914(7) 0.5732(14) 0.4563(15) 0.127(11) Uiso d 1 . .
C C1 0.57574(4) 0.63729(7) 0.41632(10) 0.0342(3) Uani d 1 . .
C C2 0.55453(4) 0.66856(7) 0.48322(10) 0.0340(3) Uani d 1 . .
C C3 0.56248(4) 0.73431(7) 0.50300(10) 0.0344(3) Uani d 1 . .
H H3 0.547151 0.754950 0.548068 0.041 Uiso calc 1 . .
C C4 0.59246(4) 0.77054(7) 0.45812(10) 0.0331(3) Uani d 1 . .
C C5 0.61468(4) 0.73893(7) 0.39254(10) 0.0353(3) Uani d 1 . .
C C6 0.60609(4) 0.67346(7) 0.37175(10) 0.0360(3) Uani d 1 . .
H H6 0.621183 0.652917 0.326262 0.043 Uiso calc 1 . .
C C7 0.59975(5) 0.84281(7) 0.47991(10) 0.0363(3) Uani d 1 . .
H H7A 0.592112 0.850730 0.541169 0.044 Uiso calc 1 . .
H H7B 0.630313 0.853176 0.474216 0.044 Uiso calc 1 . .
C C8 0.57387(4) 0.88849(7) 0.42128(10) 0.0330(3) Uani d 1 . .
C C9 0.53189(4) 0.90490(7) 0.44047(10) 0.0334(3) Uani d 1 . .
C C10 0.50904(5) 0.94760(7) 0.38618(10) 0.0335(3) Uani d 1 . .
H H10 0.480914 0.959667 0.400799 0.040 Uiso calc 1 . .
C C11 0.52661(4) 0.97304(7) 0.31073(10) 0.0324(3) Uani d 1 . .
C C12 0.56792(4) 0.95468(7) 0.29032(10) 0.0329(3) Uani d 1 . .
C C13 0.59133(4) 0.91376(7) 0.34602(10) 0.0344(3) Uani d 1 . .
H H13 0.619778 0.902890 0.332339 0.041 Uiso calc 1 . .
C C14 0.500000 1.01589(10) 0.250000 0.0336(5) Uani d 1 . .
H H14A 0.518806 1.044543 0.215644 0.040 Uiso calc 0.5 . .
H H14B 0.481194 1.044544 0.284356 0.040 Uiso calc 0.5 . .
C C15 0.48802(5) 0.56267(7) 0.33650(10) 0.0363(3) Uani d 1 . .
C C16 0.53117(5) 0.56392(7) 0.31800(10) 0.0348(3) Uani d 1 . .
C C17 0.54243(5) 0.56370(7) 0.23073(10) 0.0372(3) Uani d 1 . .
H H17 0.571688 0.564275 0.216727 0.045 Uiso calc 1 . .
C C18 0.56560(5) 0.56684(7) 0.38916(10) 0.0378(4) Uani d 1 . .
H H18A 0.556069 0.541780 0.440451 0.045 Uiso calc 1 . .
H H18B 0.591725 0.545572 0.367930 0.045 Uiso calc 1 . .
C C19 0.49696(5) 0.66342(7) 0.58421(10) 0.0384(3) Uani d 1 . .
H H19A 0.478500 0.693143 0.548950 0.046 Uiso calc 1 . .
H H19B 0.512847 0.690397 0.627667 0.046 Uiso calc 1 . .
C C20 0.47014(5) 0.61268(8) 0.62986(11) 0.0410(4) Uani d 1 . .
H H20A 0.488771 0.583358 0.665336 0.049 Uiso calc 1 . .
H H20B 0.454848 0.585243 0.586033 0.049 Uiso calc 1 . .
C C21 0.43810(5) 0.64623(7) 0.68835(10) 0.0387(4) Uani d 1 . .
H H21A 0.416887 0.669869 0.651436 0.046 Uiso calc 1 . .
H H21B 0.453135 0.679399 0.724939 0.046 Uiso calc 1 . .
C C22 0.41490(5) 0.59824(8) 0.74739(11) 0.0410(4) Uani d 1 . .
H H22A 0.400150 0.564782 0.710783 0.049 Uiso calc 1 . .
H H22B 0.436111 0.574949 0.784694 0.049 Uiso calc 1 . .
C C23 0.38255(5) 0.63133(8) 0.80523(10) 0.0408(4) Uani d 1 . .
H H23A 0.358628 0.647936 0.768461 0.049 Uiso calc 1 . .
H H23B 0.396056 0.669711 0.834528 0.049 Uiso calc 1 . .
C C24 0.36519(5) 0.58494(8) 0.87401(11) 0.0440(4) Uani d 1 . .
H H24A 0.353325 0.545278 0.844775 0.053 Uiso calc 1 . .
H H24B 0.388935 0.570446 0.912794 0.053 Uiso calc 1 . .
C C25 0.33098(6) 0.61590(10) 0.92887(12) 0.0547(5) Uani d 1 . .
H H25A 0.306286 0.627359 0.890791 0.066 Uiso calc 1 . .
H H25B 0.342120 0.657311 0.954821 0.066 Uiso calc 1 . .
C C26 0.31624(6) 0.57082(11) 1.00130(12) 0.0643(6) Uani d 1 . .
H H26A 0.340499 0.559481 1.039500 0.077 Uiso calc 1 . .
H H26B 0.304111 0.530447 0.975961 0.077 Uiso calc 1 . .
H H26C 0.294599 0.593494 1.035103 0.077 Uiso calc 1 . .
C C27 0.67085(5) 0.74467(9) 0.28883(11) 0.0453(4) Uani d 1 . .
H H27A 0.652962 0.726534 0.240713 0.054 Uiso calc 1 . .
H H27B 0.686720 0.707865 0.316701 0.054 Uiso calc 1 . .
C C28 0.70150(5) 0.79524(9) 0.25407(12) 0.0503(4) Uani d 1 . .
H H28A 0.717227 0.815997 0.303391 0.060 Uiso calc 1 . .
H H28B 0.685263 0.830239 0.223085 0.060 Uiso calc 1 . .
C C29 0.73314(5) 0.76452(10) 0.19214(12) 0.0519(5) Uani d 1 . .
H H29A 0.750841 0.732111 0.224716 0.062 Uiso calc 1 . .
H H29B 0.717211 0.740314 0.145944 0.062 Uiso calc 1 . .
C C30 0.76207(5) 0.81448(10) 0.14993(14) 0.0607(5) Uani d 1 . .
H H30A 0.776793 0.840235 0.196288 0.073 Uiso calc 1 . .
H H30B 0.744354 0.845558 0.115134 0.073 Uiso calc 1 . .
C C31 0.79542(5) 0.78446(11) 0.09109(13) 0.0595(5) Uani d 1 . .
H H31A 0.815037 0.756882 0.126838 0.071 Uiso calc 1 . .
H H31B 0.781035 0.755310 0.047959 0.071 Uiso calc 1 . .
C C32 0.82113(6) 0.83584(11) 0.04310(14) 0.0687(6) Uani d 1 . .
H H32A 0.834554 0.865875 0.086439 0.082 Uiso calc 1 . .
H H32B 0.801450 0.862480 0.006255 0.082 Uiso calc 1 . .
C C33 0.85581(6) 0.80769(12) -0.01432(13) 0.0695(6) Uani d 1 . .
H H33A 0.876784 0.783520 0.022559 0.083 Uiso calc 1 . .
H H33B 0.842905 0.775904 -0.056065 0.083 Uiso calc 1 . .
C C34 0.87843(7) 0.86123(14) -0.06413(18) 0.0942(9) Uani d 1 . .
H H34A 0.858974 0.879893 -0.108306 0.113 Uiso calc 1 . .
H H34B 0.903232 0.842378 -0.092521 0.113 Uiso calc 1 . .
H H34C 0.887728 0.896067 -0.023791 0.113 Uiso calc 1 . .
C C35 0.47133(5) 0.88783(8) 0.52980(10) 0.0373(3) Uani d 1 . .
H H35A 0.454098 0.873954 0.478320 0.045 Uiso calc 1 . .
H H35B 0.466222 0.935390 0.539873 0.045 Uiso calc 1 . .
C C36 0.45850(5) 0.84864(8) 0.60853(10) 0.0409(4) Uani d 1 . .
H H36A 0.478914 0.857214 0.657167 0.049 Uiso calc 1 . .
H H36B 0.459493 0.800958 0.594790 0.049 Uiso calc 1 . .
C C37 0.41377(5) 0.86709(8) 0.63631(11) 0.0420(4) Uani d 1 . .
H H37A 0.413354 0.914617 0.651120 0.050 Uiso calc 1 . .
H H37B 0.393878 0.860306 0.586303 0.050 Uiso calc 1 . .
C C38 0.39779(5) 0.82805(8) 0.71365(11) 0.0427(4) Uani d 1 . .
H H38A 0.393628 0.781509 0.695872 0.051 Uiso calc 1 . .
H H38B 0.419790 0.828902 0.760708 0.051 Uiso calc 1 . .
C C39 0.35635(5) 0.85437(8) 0.74903(11) 0.0444(4) Uani d 1 . .
H H39A 0.361483 0.899063 0.773012 0.053 Uiso calc 1 . .
H H39B 0.335450 0.858617 0.700247 0.053 Uiso calc 1 . .
C C40 0.33716(5) 0.81172(8) 0.81929(10) 0.0399(4) Uani d 1 . .
H H40A 0.359749 0.800269 0.862559 0.048 Uiso calc 1 . .
H H40B 0.326895 0.770091 0.792483 0.048 Uiso calc 1 . .
C C41 0.30058(5) 0.84390(9) 0.86639(12) 0.0497(4) Uani d 1 . .
H H41A 0.310896 0.885039 0.894424 0.060 Uiso calc 1 . .
H H41B 0.278109 0.856038 0.823211 0.060 Uiso calc 1 . .
C C42 0.28144(6) 0.79983(11) 0.93509(13) 0.0605(5) Uani d 1 . .
H H42A 0.303696 0.786316 0.977014 0.073 Uiso calc 1 . .
H H42B 0.269015 0.760640 0.907195 0.073 Uiso calc 1 . .
H H42C 0.259266 0.824090 0.965415 0.073 Uiso calc 1 . .
C C43 0.62086(5) 0.95076(8) 0.18009(11) 0.0402(4) Uani d 1 . .
H H43A 0.617129 0.902359 0.175823 0.048 Uiso calc 1 . .
H H43B 0.645483 0.959865 0.219482 0.048 Uiso calc 1 . .
C C44 0.62861(5) 0.97944(8) 0.09101(11) 0.0419(4) Uani d 1 . .
H H44A 0.631473 1.027953 0.095763 0.050 Uiso calc 1 . .
H H44B 0.603891 0.969841 0.052082 0.050 Uiso calc 1 . .
C C45 0.66860(5) 0.95097(9) 0.05176(11) 0.0459(4) Uani d 1 . .
H H45A 0.664656 0.902882 0.043722 0.055 Uiso calc 1 . .
H H45B 0.692667 0.957418 0.093479 0.055 Uiso calc 1 . .
C C46 0.68018(5) 0.98138(9) -0.03522(11) 0.0445(4) Uani d 1 . .
H H46A 0.656030 0.975589 -0.076911 0.053 Uiso calc 1 . .
H H46B 0.684781 1.029331 -0.027189 0.053 Uiso calc 1 . .
C C47 0.71981(5) 0.95118(9) -0.07369(11) 0.0445(4) Uani d 1 . .
H H47A 0.714639 0.903585 -0.083778 0.053 Uiso calc 1 . .
H H47B 0.743532 0.955125 -0.030597 0.053 Uiso calc 1 . .
C C48 0.73333(5) 0.98252(9) -0.15878(11) 0.0479(4) Uani d 1 . .
H H48A 0.709840 0.977884 -0.202276 0.058 Uiso calc 1 . .
H H48B 0.738095 1.030254 -0.149018 0.058 Uiso calc 1 . .
C C49 0.77328(5) 0.95275(10) -0.19575(12) 0.0526(4) Uani d 1 . .
H H49A 0.796653 0.956595 -0.151846 0.063 Uiso calc 1 . .
H H49B 0.768337 0.905198 -0.206667 0.063 Uiso calc 1 . .
C C50 0.78709(7) 0.98497(12) -0.27952(13) 0.0736(6) Uani d 1 . .
H H50A 0.764757 0.979396 -0.324380 0.088 Uiso calc 1 . .
H H50B 0.813378 0.964245 -0.298910 0.088 Uiso calc 1 . .
H H50C 0.792062 1.032112 -0.269421 0.088 Uiso calc 1 . .

loop_
_atom_site_aniso_label
_atom_site_aniso_U_11
_atom_site_aniso_U_22
_atom_site_aniso_U_33
_atom_site_aniso_U_12
_atom_site_aniso_U_13
_atom_site_aniso_U_23
O1 0.0483(6) 0.0309(6) 0.0401(6) -0.0049(4) 0.0156(5) 0.0032(5)
Cl1 0.0912(4) 0.0950(5) 0.1005(5) 0.0188(3) 0.0283(4) 0.0261(4)
C51A 0.138(5) 0.078(4) 0.163(6) -0.007(4) 0.076(4) -0.020(4)
C51B 0.133(5) 0.076(4) 0.164(5) -0.035(3) 0.068(4) -0.037(4)
O2 0.0369(6) 0.0438(6) 0.0497(7) -0.0064(4) 0.0110(5) 0.0078(5)
O3 0.0412(6) 0.0429(6) 0.0337(6) -0.0041(4) 0.0065(4) 0.0063(5)
O4 0.0408(6) 0.0406(6) 0.0410(6) 0.0016(4) 0.0100(5) 0.0117(5)
O5 0.0490(7) 0.0694(9) 0.0427(7) -0.0088(6) 0.0145(6) -0.0071(6)
C1 0.0340(7) 0.0327(8) 0.0359(8) 0.0015(6) 0.0029(6) 0.0063(6)
C2 0.0352(8) 0.0335(8) 0.0335(8) -0.0037(6) 0.0037(6) 0.0079(6)
C3 0.0372(8) 0.0351(8) 0.0309(8) -0.0017(6) 0.0020(6) 0.0049(6)
C4 0.0327(7) 0.0343(8) 0.0321(8) -0.0029(6) -0.0050(6) 0.0077(6)
C5 0.0307(7) 0.0389(9) 0.0364(9) -0.0029(6) 0.0012(6) 0.0104(7)
C6 0.0342(7) 0.0385(9) 0.0355(9) 0.0019(6) 0.0042(6) 0.0053(7)
C7 0.0369(8) 0.0377(8) 0.0341(8) -0.0090(6) -0.0030(6) 0.0038(7)
C8 0.0360(8) 0.0297(8) 0.0332(8) -0.0093(6) -0.0034(6) 0.0009(6)
C9 0.0409(8) 0.0290(8) 0.0303(8) -0.0088(6) 0.0030(6) -0.0016(6)
C10 0.0366(7) 0.0289(8) 0.0351(8) -0.0040(6) 0.0038(6) -0.0032(6)
C11 0.0388(8) 0.0239(7) 0.0344(8) -0.0052(5) 0.0005(6) -0.0026(6)
C12 0.0365(8) 0.0293(8) 0.0329(8) -0.0083(6) 0.0031(6) 0.0027(6)
C13 0.0331(7) 0.0325(8) 0.0378(9) -0.0066(6) 0.0008(6) 0.0024(6)
C14 0.0387(11) 0.0260(10) 0.0363(12) 0.000 0.0047(9) 0.000
C15 0.0422(8) 0.0298(8) 0.0374(9) -0.0028(6) 0.0132(6) -0.0027(6)
C16 0.0401(8) 0.0230(7) 0.0416(9) 0.0008(6) 0.0082(6) 0.0019(6)
C17 0.0349(8) 0.0315(8) 0.0456(10) 0.0035(6) 0.0114(6) 0.0046(7)
C18 0.0408(8) 0.0315(8) 0.0415(9) 0.0028(6) 0.0075(7) 0.0046(7)
C19 0.0472(9) 0.0322(8) 0.0363(9) -0.0031(6) 0.0106(7) 0.0005(7)
C20 0.0501(9) 0.0333(8) 0.0402(9) -0.0041(7) 0.0138(7) 0.0022(7)
C21 0.0466(9) 0.0314(8) 0.0385(9) -0.0034(6) 0.0088(7) 0.0015(7)
C22 0.0463(9) 0.0355(9) 0.0418(9) -0.0043(6) 0.0121(7) 0.0004(7)
C23 0.0440(9) 0.0409(9) 0.0380(9) -0.0034(7) 0.0092(7) -0.0015(7)
C24 0.0461(9) 0.0485(10) 0.0379(9) -0.0108(7) 0.0096(7) -0.0024(7)
C25 0.0503(10) 0.0733(13) 0.0409(10) -0.0048(9) 0.0123(8) -0.0020(9)
C26 0.0587(11) 0.0906(16) 0.0444(11) -0.0184(10) 0.0169(9) -0.0040(10)
C27 0.0373(8) 0.0530(10) 0.0460(10) -0.0031(7) 0.0104(7) 0.0058(8)
C28 0.0367(8) 0.0550(11) 0.0595(12) -0.0036(7) 0.0092(7) 0.0170(9)
C29 0.0385(9) 0.0698(13) 0.0477(11) -0.0090(8) 0.0064(7) 0.0096(9)
C30 0.0396(9) 0.0731(13) 0.0700(14) 0.0017(8) 0.0155(9) 0.0266(11)
C31 0.0412(9) 0.0900(15) 0.0475(11) -0.0105(9) 0.0049(8) 0.0104(10)
C32 0.0406(10) 0.0929(16) 0.0732(14) 0.0043(9) 0.0163(9) 0.0312(12)
C33 0.0476(11) 0.1114(18) 0.0497(12) -0.0160(11) 0.0077(9) 0.0067(12)
C34 0.0600(13) 0.125(2) 0.099(2) 0.0011(13) 0.0372(13) 0.0313(17)
C35 0.0415(8) 0.0339(8) 0.0366(9) -0.0028(6) 0.0074(6) -0.0028(7)
C36 0.0473(9) 0.0374(9) 0.0385(9) -0.0047(7) 0.0096(7) 0.0006(7)
C37 0.0486(9) 0.0350(9) 0.0428(10) -0.0019(7) 0.0111(7) -0.0003(7)
C38 0.0445(9) 0.0442(10) 0.0397(9) -0.0008(7) 0.0079(7) 0.0026(7)
C39 0.0488(9) 0.0417(9) 0.0432(10) -0.0013(7) 0.0111(7) -0.0010(7)
C40 0.0376(8) 0.0474(9) 0.0350(9) -0.0037(7) 0.0020(6) -0.0005(7)
C41 0.0451(9) 0.0561(11) 0.0484(11) -0.0038(8) 0.0107(7) -0.0011(8)
C42 0.0487(10) 0.0798(14) 0.0538(12) -0.0054(9) 0.0149(8) 0.0059(10)
C43 0.0346(8) 0.0426(9) 0.0436(10) -0.0011(6) 0.0062(6) 0.0086(7)
C44 0.0400(8) 0.0434(9) 0.0427(10) -0.0030(7) 0.0065(7) 0.0094(7)
C45 0.0396(8) 0.0524(10) 0.0458(10) -0.0008(7) 0.0071(7) 0.0111(8)
C46 0.0416(9) 0.0476(10) 0.0446(10) -0.0028(7) 0.0071(7) 0.0076(8)
C47 0.0386(8) 0.0490(10) 0.0462(10) -0.0042(7) 0.0065(7) 0.0041(8)
C48 0.0458(9) 0.0543(11) 0.0441(10) -0.0056(7) 0.0076(7) 0.0013(8)
C49 0.0509(10) 0.0589(11) 0.0484(11) -0.0075(8) 0.0107(8) -0.0092(9)
C50 0.0720(13) 0.1006(18) 0.0492(12) -0.0119(12) 0.0220(10) -0.0087(12)

loop_
_atom_type_symbol
_atom_type_description
_atom_type_scat_dispersion_real
_atom_type_scat_dispersion_imag
_atom_type_scat_source
C C 0.0033 0.0016 'International Tables Vol C Tables 4.2.6.8 and 6.1.1.4'
H H 0.0000 0.0000 'International Tables Vol C Tables 4.2.6.8 and 6.1.1.4'
O O 0.0106 0.0060 'International Tables Vol C Tables 4.2.6.8 and 6.1.1.4'
Cl Cl 0.1484 0.1585 'International Tables Vol C Tables 4.2.6.8 and 6.1.1.4'

loop_
_geom_angle_atom_site_label_1
_geom_angle_atom_site_label_2
_geom_angle_atom_site_label_3
_geom_angle_site_symmetry_1
_geom_angle_site_symmetry_3
_geom_angle
C2 O1 C19 . . 117.27(11)
C51A C51A Cl1 2_655 . 149.8(14)
C51A C51A H51A 2_655 . 99.2
Cl1 C51A H51A . . 99.2
C51A C51A H51B 2_655 . 99.2
Cl1 C51A H51B . . 99.2
H51A C51A H51B . . 104.0
C51B C51B Cl1 2_655 . 146.5(11)
C51B C51B H51C 2_655 . 100.2
Cl1 C51B H51C . . 100.2
C51B C51B H51D 2_655 . 100.2
Cl1 C51B H51D . . 100.2
H51C C51B H51D . . 104.2
C5 O2 C27 . . 117.77(12)
C9 O3 C35 . . 116.85(12)
C12 O4 C43 . . 117.21(11)
C15 O5 H5 . . 111(2)
C2 C1 C6 . . 117.92(14)
C2 C1 C18 . . 122.00(13)
C6 C1 C18 . . 120.04(13)
C3 C2 C1 . . 120.80(13)
C3 C2 O1 . . 122.95(13)
C1 C2 O1 . . 116.24(13)
C2 C3 C4 . . 121.29(14)
C2 C3 H3 . . 119.4
C4 C3 H3 . . 119.4
C3 C4 C5 . . 118.17(13)
C3 C4 C7 . . 120.05(14)
C5 C4 C7 . . 121.77(13)
O2 C5 C6 . . 123.57(14)
O2 C5 C4 . . 116.00(13)
C6 C5 C4 . . 120.43(13)
C5 C6 C1 . . 121.35(14)
C5 C6 H6 . . 119.3
C1 C6 H6 . . 119.3
C8 C7 C4 . . 112.41(12)
C8 C7 H7A . . 109.1
C4 C7 H7A . . 109.1
C8 C7 H7B . . 109.1
C4 C7 H7B . . 109.1
H7A C7 H7B . . 107.9
C13 C8 C9 . . 118.69(14)
C13 C8 C7 . . 120.19(13)
C9 C8 C7 . . 121.10(13)
O3 C9 C10 . . 123.59(13)
O3 C9 C8 . . 116.49(13)
C10 C9 C8 . . 119.92(13)
C9 C10 C11 . . 121.32(13)
C9 C10 H10 . . 119.3
C11 C10 H10 . . 119.3
C10 C11 C12 . . 118.49(13)
C10 C11 C14 . . 120.06(12)
C12 C11 C14 . . 121.32(12)
O4 C12 C13 . . 123.76(13)
O4 C12 C11 . . 115.97(13)
C13 C12 C11 . . 120.26(13)
C8 C13 C12 . . 121.24(13)
C8 C13 H13 . . 119.4
C12 C13 H13 . . 119.4
C11 C14 C11 . 2_655 109.98(16)
C11 C14 H14A . . 109.7
C11 C14 H14A 2_655 . 109.7
C11 C14 H14B . . 109.7
C11 C14 H14B 2_655 . 109.7
H14A C14 H14B . . 108.2
O5 C15 C16 . . 122.80(15)
O5 C15 C17 . 2_655 116.80(13)
C16 C15 C17 . 2_655 120.35(14)
C15 C16 C17 . . 117.74(14)
C15 C16 C18 . . 122.32(14)
C17 C16 C18 . . 119.93(13)
C15 C17 C16 2_655 . 121.87(13)
C15 C17 H17 2_655 . 119.1
C16 C17 H17 . . 119.1
C1 C18 C16 . . 112.06(12)
C1 C18 H18A . . 109.2
C16 C18 H18A . . 109.2
C1 C18 H18B . . 109.2
C16 C18 H18B . . 109.2
H18A C18 H18B . . 107.9
O1 C19 C20 . . 108.77(12)
O1 C19 H19A . . 109.9
C20 C19 H19A . . 109.9
O1 C19 H19B . . 109.9
C20 C19 H19B . . 109.9
H19A C19 H19B . . 108.3
C19 C20 C21 . . 110.68(12)
C19 C20 H20A . . 109.5
C21 C20 H20A . . 109.5
C19 C20 H20B . . 109.5
C21 C20 H20B . . 109.5
H20A C20 H20B . . 108.1
C20 C21 C22 . . 113.40(12)
C20 C21 H21A . . 108.9
C22 C21 H21A . . 108.9
C20 C21 H21B . . 108.9
C22 C21 H21B . . 108.9
H21A C21 H21B . . 107.7
C23 C22 C21 . . 113.65(13)
C23 C22 H22A . . 108.8
C21 C22 H22A . . 108.8
C23 C22 H22B . . 108.8
C21 C22 H22B . . 108.8
H22A C22 H22B . . 107.7
C22 C23 C24 . . 112.81(13)
C22 C23 H23A . . 109.0
C24 C23 H23A . . 109.0
C22 C23 H23B . . 109.0
C24 C23 H23B . . 109.0
H23A C23 H23B . . 107.8
C25 C24 C23 . . 113.55(15)
C25 C24 H24A . . 108.9
C23 C24 H24A . . 108.9
C25 C24 H24B . . 108.9
C23 C24 H24B . . 108.9
H24A C24 H24B . . 107.7
C24 C25 C26 . . 112.95(17)
C24 C25 H25A . . 109.0
C26 C25 H25A . . 109.0
C24 C25 H25B . . 109.0
C26 C25 H25B . . 109.0
H25A C25 H25B . . 107.8
C25 C26 H26A . . 109.5
C25 C26 H26B . . 109.5
H26A C26 H26B . . 109.5
C25 C26 H26C . . 109.5
H26A C26 H26C . . 109.5
H26B C26 H26C . . 109.5
O2 C27 C28 . . 107.93(14)
O2 C27 H27A . . 110.1
C28 C27 H27A . . 110.1
O2 C27 H27B . . 110.1
C28 C27 H27B . . 110.1
H27A C27 H27B . . 108.4
C27 C28 C29 . . 111.95(15)
C27 C28 H28A . . 109.2
C29 C28 H28A . . 109.2
C27 C28 H28B . . 109.2
C29 C28 H28B . . 109.2
H28A C28 H28B . . 107.9
C30 C29 C28 . . 113.61(16)
C30 C29 H29A . . 108.8
C28 C29 H29A . . 108.8
C30 C29 H29B . . 108.8
C28 C29 H29B . . 108.8
H29A C29 H29B . . 107.7
C29 C30 C31 . . 114.46(17)
C29 C30 H30A . . 108.6
C31 C30 H30A . . 108.6
C29 C30 H30B . . 108.6
C31 C30 H30B . . 108.6
H30A C30 H30B . . 107.6
C32 C31 C30 . . 113.23(18)
C32 C31 H31A . . 108.9
C30 C31 H31A . . 108.9
C32 C31 H31B . . 108.9
C30 C31 H31B . . 108.9
H31A C31 H31B . . 107.7
C31 C32 C33 . . 114.76(19)
C31 C32 H32A . . 108.6
C33 C32 H32A . . 108.6
C31 C32 H32B . . 108.6
C33 C32 H32B . . 108.6
H32A C32 H32B . . 107.6
C34 C33 C32 . . 111.9(2)
C34 C33 H33A . . 109.2
C32 C33 H33A . . 109.2
C34 C33 H33B . . 109.2
C32 C33 H33B . . 109.2
H33A C33 H33B . . 107.9
C33 C34 H34A . . 109.5
C33 C34 H34B . . 109.5
H34A C34 H34B . . 109.5
C33 C34 H34C . . 109.5
H34A C34 H34C . . 109.5
H34B C34 H34C . . 109.5
O3 C35 C36 . . 109.10(13)
O3 C35 H35A . . 109.9
C36 C35 H35A . . 109.9
O3 C35 H35B . . 109.9
C36 C35 H35B . . 109.9
H35A C35 H35B . . 108.3
C35 C36 C37 . . 111.09(13)
C35 C36 H36A . . 109.4
C37 C36 H36A . . 109.4
C35 C36 H36B . . 109.4
C37 C36 H36B . . 109.4
H36A C36 H36B . . 108.0
C38 C37 C36 . . 114.43(14)
C38 C37 H37A . . 108.7
C36 C37 H37A . . 108.7
C38 C37 H37B . . 108.7
C36 C37 H37B . . 108.7
H37A C37 H37B . . 107.6
C39 C38 C37 . . 113.42(14)
C39 C38 H38A . . 108.9
C37 C38 H38A . . 108.9
C39 C38 H38B . . 108.9
C37 C38 H38B . . 108.9
H38A C38 H38B . . 107.7
C40 C39 C38 . . 114.34(14)
C40 C39 H39A . . 108.7
C38 C39 H39A . . 108.7
C40 C39 H39B . . 108.7
C38 C39 H39B . . 108.7
H39A C39 H39B . . 107.6
C39 C40 C41 . . 114.30(14)
C39 C40 H40A . . 108.7
C41 C40 H40A . . 108.7
C39 C40 H40B . . 108.7
C41 C40 H40B . . 108.7
H40A C40 H40B . . 107.6
C42 C41 C40 . . 113.27(15)
C42 C41 H41A . . 108.9
C40 C41 H41A . . 108.9
C42 C41 H41B . . 108.9
C40 C41 H41B . . 108.9
H41A C41 H41B . . 107.7
C41 C42 H42A . . 109.5
C41 C42 H42B . . 109.5
H42A C42 H42B . . 109.5
C41 C42 H42C . . 109.5
H42A C42 H42C . . 109.5
H42B C42 H42C . . 109.5
O4 C43 C44 . . 108.42(12)
O4 C43 H43A . . 110.0
C44 C43 H43A . . 110.0
O4 C43 H43B . . 110.0
C44 C43 H43B . . 110.0
H43A C43 H43B . . 108.4
C43 C44 C45 . . 111.40(13)
C43 C44 H44A . . 109.3
C45 C44 H44A . . 109.3
C43 C44 H44B . . 109.3
C45 C44 H44B . . 109.3
H44A C44 H44B . . 108.0
C44 C45 C46 . . 114.25(14)
C44 C45 H45A . . 108.7
C46 C45 H45A . . 108.7
C44 C45 H45B . . 108.7
C46 C45 H45B . . 108.7
H45A C45 H45B . . 107.6
C47 C46 C45 . . 113.11(14)
C47 C46 H46A . . 109.0
C45 C46 H46A . . 109.0
C47 C46 H46B . . 109.0
C45 C46 H46B . . 109.0
H46A C46 H46B . . 107.8
C46 C47 C48 . . 114.40(14)
C46 C47 H47A . . 108.7
C48 C47 H47A . . 108.7
C46 C47 H47B . . 108.7
C48 C47 H47B . . 108.7
H47A C47 H47B . . 107.6
C49 C48 C47 . . 113.93(15)
C49 C48 H48A . . 108.8
C47 C48 H48A . . 108.8
C49 C48 H48B . . 108.8
C47 C48 H48B . . 108.8
H48A C48 H48B . . 107.7
C50 C49 C48 . . 113.74(17)
C50 C49 H49A . . 108.8
C48 C49 H49A . . 108.8
C50 C49 H49B . . 108.8
C48 C49 H49B . . 108.8
H49A C49 H49B . . 107.7
C49 C50 H50A . . 109.5
C49 C50 H50B . . 109.5
H50A C50 H50B . . 109.5
C49 C50 H50C . . 109.5
H50A C50 H50C . . 109.5
H50B C50 H50C . . 109.5

loop_
_geom_bond_atom_site_label_1
_geom_bond_atom_site_label_2
_geom_bond_site_symmetry_2
_geom_bond_distance
O1 C2 . 1.3942(16)
O1 C19 . 1.4323(17)
Cl1 C51B . 1.772(5)
Cl1 C51A . 1.785(5)
C51A C51A 2_655 0.932(11)
C51A H51A . 0.9900
C51A H51B . 0.9900
C51B C51B 2_655 0.949(9)
C51B H51C . 0.9900
C51B H51D . 0.9900
O2 C5 . 1.3857(17)
O2 C27 . 1.4280(19)
O3 C9 . 1.3817(17)
O3 C35 . 1.4332(17)
O4 C12 . 1.3873(17)
O4 C43 . 1.4282(18)
O5 C15 . 1.3786(19)
O5 H5 . 0.847(10)
C1 C2 . 1.391(2)
C1 C6 . 1.3955(19)
C1 C18 . 1.520(2)
C2 C3 . 1.388(2)
C3 C4 . 1.3905(19)
C3 H3 . 0.9500
C4 C5 . 1.395(2)
C4 C7 . 1.519(2)
C5 C6 . 1.390(2)
C6 H6 . 0.9500
C7 C8 . 1.517(2)
C7 H7A . 0.9900
C7 H7B . 0.9900
C8 C13 . 1.389(2)
C8 C9 . 1.400(2)
C9 C10 . 1.391(2)
C10 C11 . 1.395(2)
C10 H10 . 0.9500
C11 C12 . 1.395(2)
C11 C14 . 1.5139(18)
C12 C13 . 1.391(2)
C13 H13 . 0.9500
C14 H14A . 0.9900
C14 H14B . 0.9900
C15 C16 . 1.394(2)
C15 C17 2_655 1.394(2)
C16 C17 . 1.395(2)
C16 C18 . 1.523(2)
C17 H17 . 0.9500
C18 H18A . 0.9900
C18 H18B . 0.9900
C19 C20 . 1.5128(19)
C19 H19A . 0.9900
C19 H19B . 0.9900
C20 C21 . 1.526(2)
C20 H20A . 0.9900
C20 H20B . 0.9900
C21 C22 . 1.527(2)
C21 H21A . 0.9900
C21 H21B . 0.9900
C22 C23 . 1.522(2)
C22 H22A . 0.9900
C22 H22B . 0.9900
C23 C24 . 1.525(2)
C23 H23A . 0.9900
C23 H23B . 0.9900
C24 C25 . 1.518(2)
C24 H24A . 0.9900
C24 H24B . 0.9900
C25 C26 . 1.521(3)
C25 H25A . 0.9900
C25 H25B . 0.9900
C26 H26A . 0.9800
C26 H26B . 0.9800
C26 H26C . 0.9800
C27 C28 . 1.513(2)
C27 H27A . 0.9900
C27 H27B . 0.9900
C28 C29 . 1.525(2)
C28 H28A . 0.9900
C28 H28B . 0.9900
C29 C30 . 1.517(2)
C29 H29A . 0.9900
C29 H29B . 0.9900
C30 C31 . 1.527(3)
C30 H30A . 0.9900
C30 H30B . 0.9900
C31 C32 . 1.520(2)
C31 H31A . 0.9900
C31 H31B . 0.9900
C32 C33 . 1.529(3)
C32 H32A . 0.9900
C32 H32B . 0.9900
C33 C34 . 1.515(3)
C33 H33A . 0.9900
C33 H33B . 0.9900
C34 H34A . 0.9800
C34 H34B . 0.9800
C34 H34C . 0.9800
C35 C36 . 1.510(2)
C35 H35A . 0.9900
C35 H35B . 0.9900
C36 C37 . 1.526(2)
C36 H36A . 0.9900
C36 H36B . 0.9900
C37 C38 . 1.523(2)
C37 H37A . 0.9900
C37 H37B . 0.9900
C38 C39 . 1.521(2)
C38 H38A . 0.9900
C38 H38B . 0.9900
C39 C40 . 1.519(2)
C39 H39A . 0.9900
C39 H39B . 0.9900
C40 C41 . 1.520(2)
C40 H40A . 0.9900
C40 H40B . 0.9900
C41 C42 . 1.518(2)
C41 H41A . 0.9900
C41 H41B . 0.9900
C42 H42A . 0.9800
C42 H42B . 0.9800
C42 H42C . 0.9800
C43 C44 . 1.512(2)
C43 H43A . 0.9900
C43 H43B . 0.9900
C44 C45 . 1.521(2)
C44 H44A . 0.9900
C44 H44B . 0.9900
C45 C46 . 1.524(2)
C45 H45A . 0.9900
C45 H45B . 0.9900
C46 C47 . 1.520(2)
C46 H46A . 0.9900
C46 H46B . 0.9900
C47 C48 . 1.523(2)
C47 H47A . 0.9900
C47 H47B . 0.9900
C48 C49 . 1.516(2)
C48 H48A . 0.9900
C48 H48B . 0.9900
C49 C50 . 1.516(3)
C49 H49A . 0.9900
C49 H49B . 0.9900
C50 H50A . 0.9800
C50 H50B . 0.9800
C50 H50C . 0.9800

loop_
_geom_hbond_atom_site_label_D
_geom_hbond_atom_site_label_H
_geom_hbond_atom_site_label_A
_geom_hbond_site_symmetry_D
_geom_hbond_site_symmetry_H
_geom_hbond_distance_DH
_geom_hbond_distance_HA
_geom_hbond_distance_DA
_geom_hbond_angle_DHA
O5 H5 O1 . . 0.85(2) 1.93(2) 2.754(2) 165(2)
C34 H34B Cl1 7_665 7_665 0.98 2.90 3.782(3) 151

loop_
_geom_torsion_atom_site_label_1
_geom_torsion_atom_site_label_2
_geom_torsion_atom_site_label_3
_geom_torsion_atom_site_label_4
_geom_torsion_site_symmetry_1
_geom_torsion_site_symmetry_4
_geom_torsion
C6 C1 C2 C3 . . 1.9(2)
C18 C1 C2 C3 . . -175.80(14)
C6 C1 C2 O1 . . -176.77(12)
C18 C1 C2 O1 . . 5.5(2)
C19 O1 C2 C3 . . 15.2(2)
C19 O1 C2 C1 . . -166.12(13)
C1 C2 C3 C4 . . -1.4(2)
O1 C2 C3 C4 . . 177.16(13)
C2 C3 C4 C5 . . -0.3(2)
C2 C3 C4 C7 . . 178.65(13)
C27 O2 C5 C6 . . -5.6(2)
C27 O2 C5 C4 . . 174.64(13)
C3 C4 C5 O2 . . -178.67(12)
C7 C4 C5 O2 . . 2.4(2)
C3 C4 C5 C6 . . 1.5(2)
C7 C4 C5 C6 . . -177.41(13)
O2 C5 C6 C1 . . 179.18(13)
C4 C5 C6 C1 . . -1.0(2)
C2 C1 C6 C5 . . -0.7(2)
C18 C1 C6 C5 . . 177.07(13)
C3 C4 C7 C8 . . -94.67(16)
C5 C4 C7 C8 . . 84.26(17)
C4 C7 C8 C13 . . -92.92(16)
C4 C7 C8 C9 . . 85.65(17)
C35 O3 C9 C10 . . 6.3(2)
C35 O3 C9 C8 . . -173.83(12)
C13 C8 C9 O3 . . 177.87(12)
C7 C8 C9 O3 . . -0.7(2)
C13 C8 C9 C10 . . -2.2(2)
C7 C8 C9 C10 . . 179.17(13)
O3 C9 C10 C11 . . -177.94(13)
C8 C9 C10 C11 . . 2.2(2)
C9 C10 C11 C12 . . 0.1(2)
C9 C10 C11 C14 . . 176.09(13)
C43 O4 C12 C13 . . 15.6(2)
C43 O4 C12 C11 . . -165.35(12)
C10 C11 C12 O4 . . 178.63(12)
C14 C11 C12 O4 . . 2.7(2)
C10 C11 C12 C13 . . -2.2(2)
C14 C11 C12 C13 . . -178.20(13)
C9 C8 C13 C12 . . 0.1(2)
C7 C8 C13 C12 . . 178.69(13)
O4 C12 C13 C8 . . -178.75(13)
C11 C12 C13 C8 . . 2.2(2)
C10 C11 C14 C11 . 2_655 -83.32(12)
C12 C11 C14 C11 . 2_655 92.57(13)
O5 C15 C16 C17 . . 175.06(13)
C17 C15 C16 C17 2_655 . -2.36(19)
O5 C15 C16 C18 . . -6.2(2)
C17 C15 C16 C18 2_655 . 176.41(13)
C15 C16 C17 C15 . 2_655 0.37(19)
C18 C16 C17 C15 . 2_655 -178.43(13)
C2 C1 C18 C16 . . 90.31(17)
C6 C1 C18 C16 . . -87.37(16)
C15 C16 C18 C1 . . -87.07(17)
C17 C16 C18 C1 . . 91.68(16)
C2 O1 C19 C20 . . -178.21(12)
O1 C19 C20 C21 . . -179.15(13)
C19 C20 C21 C22 . . -170.72(14)
C20 C21 C22 C23 . . -179.39(14)
C21 C22 C23 C24 . . -170.36(14)
C22 C23 C24 C25 . . -176.61(14)
C23 C24 C25 C26 . . -175.88(14)
C5 O2 C27 C28 . . -178.92(13)
O2 C27 C28 C29 . . 175.51(14)
C27 C28 C29 C30 . . 175.15(15)
C28 C29 C30 C31 . . 177.17(16)
C29 C30 C31 C32 . . 174.53(16)
C30 C31 C32 C33 . . 178.18(17)
C31 C32 C33 C34 . . 176.70(19)
C9 O3 C35 C36 . . 175.07(12)
O3 C35 C36 C37 . . 170.97(12)
C35 C36 C37 C38 . . 178.06(13)
C36 C37 C38 C39 . . 170.93(14)
C37 C38 C39 C40 . . 173.32(14)
C38 C39 C40 C41 . . 169.14(14)
C39 C40 C41 C42 . . 178.94(15)
C12 O4 C43 C44 . . 172.32(12)
O4 C43 C44 C45 . . 179.04(13)
C43 C44 C45 C46 . . -175.75(14)
C44 C45 C46 C47 . . -178.99(14)
C45 C46 C47 C48 . . -177.51(14)
C46 C47 C48 C49 . . 179.06(14)
C47 C48 C49 C50 . . -178.88(15)

_cod_database_fobs_code 2242652
